data_7001030
loop_
_publ_author_name
'Shuvaev, Konstantin V.'
'Abedin, Tareque S. M.'
'McClary, Corey A.'
'Dawe, Louise N.'
'Collins, Julie L.'
'Thompson, Laurence K.'

_publ_section_title
;
 Ligand directed self-assembly vs. metal ion coordination
 algorithm---when does the ligand or the metal take control?
;
_journal_issue 16
_journal_name_full 'Dalton Transactions'
_journal_page_first 2926
_journal_page_last 2939
_journal_paper_doi 10.1039/b818939k
_journal_year 2009
_chemical_formula_sum 'C54 H48 N33 Na Ni3 O33.5'
_chemical_formula_weight 1894.37
_chemical_name_systematic
;
?
;
_space_group_IT_number 2
_symmetry_cell_setting triclinic
_symmetry_space_group_name_Hall '-P 1'
_symmetry_space_group_name_H-M 'P -1'
_atom_sites_solution_hydrogens geom
_atom_sites_solution_primary direct
_atom_sites_solution_secondary difmap
_audit_creation_method SHELXL-97
_cell_angle_alpha 111.999(2)
_cell_angle_beta 91.168(3)
_cell_angle_gamma 109.541(2)
_cell_formula_units_Z 2
_cell_length_a 15.211(3)
_cell_length_b 15.363(3)
_cell_length_c 19.525(4)
_cell_measurement_reflns_used 875
_cell_measurement_temperature 150(2)
_cell_measurement_theta_max 22.83
_cell_measurement_theta_min 14.86
_cell_volume 3931.1(14)
_computing_cell_refinement 'Bruker SMART'
_computing_data_collection 'Bruker SMART'
_computing_data_reduction 'Bruker SHELXTL'
_computing_molecular_graphics 'Bruker SHELXTL'
_computing_publication_material 'Bruker SHELXTL'
_computing_structure_refinement 'SHELXL-97 (Sheldrick, 1997)'
_computing_structure_solution 'SHELXS-97 (Sheldrick, 1990)'
_diffrn_ambient_temperature 150(2)
_diffrn_measured_fraction_theta_full 0.998
_diffrn_measured_fraction_theta_max 0.998
_diffrn_measurement_device_type 'Bruker SMART CCD area detector'
_diffrn_measurement_method 'phi and omega scans'
_diffrn_radiation_monochromator graphite
_diffrn_radiation_source 'fine-focus sealed tube'
_diffrn_radiation_type MoK\a
_diffrn_radiation_wavelength 0.71073
_diffrn_reflns_av_R_equivalents 0.0569
_diffrn_reflns_av_sigmaI/netI 0.0407
_diffrn_reflns_limit_h_max 18
_diffrn_reflns_limit_h_min -18
_diffrn_reflns_limit_k_max 16
_diffrn_reflns_limit_k_min -18
_diffrn_reflns_limit_l_max 23
_diffrn_reflns_limit_l_min 0
_diffrn_reflns_number 48465
_diffrn_reflns_theta_full 25.00
_diffrn_reflns_theta_max 25.00
_diffrn_reflns_theta_min 2.28
_exptl_absorpt_coefficient_mu 0.825
_exptl_absorpt_correction_type none
_exptl_crystal_colour orange
_exptl_crystal_density_diffrn 1.600
_exptl_crystal_density_method 'not measured'
_exptl_crystal_description 'triangular block'
_exptl_crystal_F_000 1932
_exptl_crystal_size_max 0.3
_exptl_crystal_size_mid 0.2
_exptl_crystal_size_min 0.12
_refine_diff_density_max 1.267
_refine_diff_density_min -0.980
_refine_diff_density_rms 0.095
_refine_ls_extinction_coef 0.0001(3)
_refine_ls_extinction_expression Fc^*^=kFc[1+0.001xFc^2^\l^3^/sin(2\q)]^-1/4^
_refine_ls_extinction_method SHELXL
_refine_ls_goodness_of_fit_ref 1.049
_refine_ls_hydrogen_treatment constr
_refine_ls_matrix_type full
_refine_ls_number_parameters 1097
_refine_ls_number_reflns 13820
_refine_ls_number_restraints 12
_refine_ls_restrained_S_all 1.056
_refine_ls_R_factor_all 0.0812
_refine_ls_R_factor_gt 0.0557
_refine_ls_shift/su_max 0.002
_refine_ls_shift/su_mean 0.000
_refine_ls_structure_factor_coef Fsqd
_refine_ls_weighting_details 'calc w=1/[\s^2^(Fo^2^)+(0.0770P)^2^+9.4922P] where P=(Fo^2^+2Fc^2^)/3'
_refine_ls_weighting_scheme calc
_refine_ls_wR_factor_gt 0.1414
_refine_ls_wR_factor_ref 0.1530
_reflns_number_gt 10510
_reflns_number_total 13820
_reflns_threshold_expression >2sigma(I)
_cod_data_source_file b818939k.txt
_cod_data_source_block Compound1
_cod_depositor_comments
;
The following automatic conversions were performed:
'_symmetry_cell_setting' value 'Triclinic' changed to 'triclinic'
according to '/home/saulius/struct/CIF-dictionaries/cif_core.dic'
dictionary named 'cif_core.dic' version 2.4.1 from 2010-06-29.

Automatic conversion script
Id: cif_fix_enum 1527 2010-12-29 10:47:43Z saulius 
;
_cod_original_sg_symbol_H-M P-1
_cod_original_formula_sum 'C54 H48 N33 Na Ni3 O33.50'
_cod_database_code 7001030

loop_
_symmetry_equiv_pos_as_xyz
'x, y, z'
'-x, -y, -z'

loop_
_atom_site_label
_atom_site_type_symbol
_atom_site_fract_x
_atom_site_fract_y
_atom_site_fract_z
_atom_site_U_iso_or_equiv
_atom_site_adp_type
_atom_site_occupancy
_atom_site_symmetry_multiplicity
_atom_site_calc_flag
_atom_site_refinement_flags
_atom_site_disorder_assembly
_atom_site_disorder_group
Ni1 Ni 0.16160(4) 0.38057(4) 0.08180(3) 0.01765(14) Uani 1 1 d . . .
Ni2 Ni 0.30147(4) 0.28455(4) 0.16851(3) 0.01826(14) Uani 1 1 d . . .
Ni3 Ni 0.59438(4) 0.10939(4) 0.34089(3) 0.01974(15) Uani 1 1 d . . .
O101 O 0.3367(2) 0.0811(3) 0.39794(19) 0.0344(8) Uani 1 1 d . . .
N101 N 0.6959(3) 0.2145(3) 0.4351(2) 0.0256(8) Uani 1 1 d . . .
C101 C 0.7818(3) 0.2143(4) 0.4518(3) 0.0307(11) Uani 1 1 d . . .
H10A H 0.8006 0.1653 0.4179 0.037 Uiso 1 1 calc R . .
O102 O 0.0134(2) 0.1287(2) 0.15836(18) 0.0264(7) Uani 1 1 d . . .
N102 N 0.5477(3) 0.3603(3) 0.4959(2) 0.0300(9) Uani 1 1 d . . .
H10B H 0.4929 0.3582 0.4817 0.036 Uiso 1 1 calc R . .
H10C H 0.5848 0.4117 0.5339 0.036 Uiso 1 1 calc R . .
C102 C 0.8431(4) 0.2830(4) 0.5164(3) 0.0407(13) Uani 1 1 d . . .
H10D H 0.9026 0.2814 0.5259 0.049 Uiso 1 1 calc R . .
N103 N 0.5247(2) 0.2026(3) 0.4013(2) 0.0219(8) Uani 1 1 d . . .
C103 C 0.8147(4) 0.3549(4) 0.5673(3) 0.0468(14) Uani 1 1 d . . .
H10E H 0.8544 0.4011 0.6123 0.056 Uiso 1 1 calc R . .
N104 N 0.4409(2) 0.2055(3) 0.3721(2) 0.0223(8) Uani 1 1 d . . .
H10F H 0.4455 0.2505 0.3548 0.027 Uiso 1 1 calc R . .
C104 C 0.7269(3) 0.3580(4) 0.5511(3) 0.0364(12) Uani 1 1 d . . .
H10G H 0.7070 0.4063 0.5846 0.044 Uiso 1 1 calc R . .
N105 N 0.3117(2) 0.2099(3) 0.28798(19) 0.0213(8) Uani 1 1 d . . .
H10H H 0.3713 0.2447 0.2958 0.026 Uiso 1 1 calc R . .
C105 C 0.6694(3) 0.2872(3) 0.4836(2) 0.0230(9) Uani 1 1 d . . .
N106 N 0.2533(2) 0.2163(3) 0.24061(19) 0.0200(7) Uani 1 1 d . . .
C106 C 0.5748(3) 0.2841(3) 0.4594(2) 0.0209(9) Uani 1 1 d . . .
N107 N 0.1571(2) 0.2104(2) 0.12863(18) 0.0174(7) Uani 1 1 d . . .
C107 C 0.3548(3) 0.1425(3) 0.3699(2) 0.0197(9) Uani 1 1 d . . .
N108 N 0.1153(2) 0.2320(3) 0.07462(18) 0.0171(7) Uani 1 1 d . . .
C108 C 0.2786(3) 0.1497(3) 0.3237(2) 0.0181(8) Uani 1 1 d . . .
N109 N 0.0937(3) 0.0705(3) -0.0156(2) 0.0218(8) Uani 1 1 d . . .
H10I H 0.1128 0.0523 0.0167 0.026 Uiso 1 1 calc R . .
H10J H 0.0763 0.0292 -0.0619 0.026 Uiso 1 1 calc R . .
C109 C 0.1829(3) 0.0978(3) 0.3174(2) 0.0241(9) Uani 1 1 d . . .
H10K H 0.1608 0.0592 0.3449 0.029 Uiso 1 1 calc R . .
N110 N 0.0918(2) 0.2982(3) -0.02804(19) 0.0201(7) Uani 1 1 d . . .
C110 C 0.1214(3) 0.1053(3) 0.2689(2) 0.0213(9) Uani 1 1 d . . .
H11A H 0.0563 0.0737 0.2637 0.026 Uiso 1 1 calc R . .
C111 C 0.1607(3) 0.1620(3) 0.2280(2) 0.0167(8) Uani 1 1 d . . .
C112 C 0.1024(3) 0.1667(3) 0.1668(2) 0.0176(8) Uani 1 1 d . . .
C113 C 0.0909(3) 0.1634(3) 0.0064(2) 0.0172(8) Uani 1 1 d . . .
C114 C 0.0644(3) 0.1970(3) -0.0509(2) 0.0184(8) Uani 1 1 d . . .
C115 C 0.0170(3) 0.1310(3) -0.1225(2) 0.0234(9) Uani 1 1 d . . .
H11B H -0.0006 0.0617 -0.1374 0.028 Uiso 1 1 calc R . .
C116 C -0.0042(3) 0.1694(4) -0.1721(3) 0.0301(11) Uani 1 1 d . . .
H11C H -0.0374 0.1262 -0.2201 0.036 Uiso 1 1 calc R . .
C117 C 0.0249(3) 0.2726(4) -0.1489(3) 0.0339(11) Uani 1 1 d . . .
H11D H 0.0126 0.3003 -0.1813 0.041 Uiso 1 1 calc R . .
C118 C 0.0728(3) 0.3342(4) -0.0769(3) 0.0276(10) Uani 1 1 d . . .
H11E H 0.0927 0.4038 -0.0616 0.033 Uiso 1 1 calc R . .
O201 O 0.4675(3) -0.0717(3) 0.10641(18) 0.0357(8) Uani 1 1 d . . .
N201 N 0.5408(2) -0.0026(3) 0.38136(19) 0.0205(8) Uani 1 1 d . . .
C201 C 0.5838(3) -0.0094(4) 0.4389(3) 0.0268(10) Uani 1 1 d . . .
H20A H 0.6362 0.0456 0.4700 0.032 Uiso 1 1 calc R . .
O202 O 0.3265(2) 0.2163(2) -0.05491(17) 0.0310(8) Uani 1 1 d . . .
N202 N 0.3340(3) -0.1292(3) 0.2389(2) 0.0316(9) Uani 1 1 d . . .
H20B H 0.3088 -0.1206 0.2033 0.038 Uiso 1 1 calc R . .
H20C H 0.3033 -0.1786 0.2505 0.038 Uiso 1 1 calc R . .
C202 C 0.5527(4) -0.0955(4) 0.4536(3) 0.0312(11) Uani 1 1 d . . .
H20D H 0.5838 -0.0981 0.4939 0.037 Uiso 1 1 calc R . .
N203 N 0.4737(2) 0.0109(3) 0.26409(19) 0.0192(7) Uani 1 1 d . . .
C203 C 0.4751(4) -0.1767(4) 0.4076(3) 0.0325(11) Uani 1 1 d . . .
H20E H 0.4543 -0.2359 0.4154 0.039 Uiso 1 1 calc R . .
N204 N 0.4307(3) 0.0319(3) 0.21028(19) 0.0214(8) Uani 1 1 d . . .
H20F H 0.3995 0.0711 0.2253 0.026 Uiso 1 1 calc R . .
C204 C 0.4278(4) -0.1700(3) 0.3492(3) 0.0295(10) Uani 1 1 d . . .
H20G H 0.3741 -0.2235 0.3184 0.035 Uiso 1 1 calc R . .
N205 N 0.3729(2) 0.1167(3) 0.13771(19) 0.0199(7) Uani 1 1 d . . .
H20H H 0.3738 0.1304 0.1847 0.024 Uiso 1 1 calc R . .
C205 C 0.4628(3) -0.0812(3) 0.3380(2) 0.0208(9) Uani 1 1 d . . .
N206 N 0.3468(2) 0.1703(3) 0.10826(19) 0.0195(7) Uani 1 1 d . . .
C206 C 0.4194(3) -0.0669(3) 0.2757(2) 0.0200(9) Uani 1 1 d . . .
N207 N 0.3207(2) 0.3022(3) 0.0700(2) 0.0192(7) Uani 1 1 d . . .
C207 C 0.4361(3) -0.0058(3) 0.1374(2) 0.0200(9) Uani 1 1 d . . .
N208 N 0.2901(2) 0.3721(3) 0.0562(2) 0.0195(7) Uani 1 1 d . . .
C208 C 0.3980(3) 0.0412(3) 0.0948(2) 0.0192(9) Uani 1 1 d . . .
N209 N 0.4487(3) 0.4742(3) 0.0728(2) 0.0301(9) Uani 1 1 d . . .
H20I H 0.4683 0.4288 0.0751 0.036 Uiso 1 1 calc R . .
H20J H 0.4887 0.5316 0.0769 0.036 Uiso 1 1 calc R . .
C209 C 0.3919(3) 0.0118(3) 0.0182(2) 0.0225(9) Uani 1 1 d . . .
H20K H 0.4030 -0.0455 -0.0119 0.027 Uiso 1 1 calc R . .
N210 N 0.2294(3) 0.5164(3) 0.0707(2) 0.0221(8) Uani 1 1 d . . .
C210 C 0.3688(3) 0.0709(3) -0.0115(2) 0.0237(9) Uani 1 1 d . . .
H21A H 0.3657 0.0559 -0.0625 0.028 Uiso 1 1 calc R . .
C211 C 0.3504(3) 0.1532(3) 0.0361(2) 0.0183(8) Uani 1 1 d . . .
C212 C 0.3306(3) 0.2285(3) 0.0127(2) 0.0194(9) Uani 1 1 d . . .
C213 C 0.3561(3) 0.4557(3) 0.0630(2) 0.0215(9) Uani 1 1 d . . .
C214 C 0.3205(3) 0.5340(3) 0.0607(2) 0.0211(9) Uani 1 1 d . . .
C215 C 0.3747(3) 0.6180(3) 0.0490(3) 0.0292(10) Uani 1 1 d . . .
H21B H 0.4372 0.6285 0.0424 0.035 Uiso 1 1 calc R . .
C216 C 0.3351(4) 0.6862(3) 0.0473(3) 0.0359(12) Uani 1 1 d . . .
H21C H 0.3698 0.7420 0.0380 0.043 Uiso 1 1 calc R . .
C217 C 0.2430(4) 0.6700(3) 0.0598(3) 0.0302(11) Uani 1 1 d . . .
H21D H 0.2154 0.7159 0.0606 0.036 Uiso 1 1 calc R . .
C218 C 0.1929(3) 0.5850(3) 0.0710(3) 0.0279(10) Uani 1 1 d . . .
H21E H 0.1309 0.5745 0.0791 0.033 Uiso 1 1 calc R . .
O301 O 0.6973(2) 0.3959(2) 0.3723(2) 0.0370(8) Uani 1 1 d . . .
N301 N 0.6884(2) 0.0440(3) 0.2864(2) 0.0221(8) Uani 1 1 d . . .
C301 C 0.7095(3) -0.0302(3) 0.2935(3) 0.0291(10) Uani 1 1 d . . .
H30A H 0.6832 -0.0546 0.3283 0.035 Uiso 1 1 calc R . .
O302 O 0.3781(2) 0.5948(2) 0.26750(19) 0.0298(7) Uani 1 1 d . . .
N302 N 0.7338(3) 0.2014(3) 0.1824(2) 0.0317(9) Uani 1 1 d . . .
H30B H 0.7175 0.2482 0.1789 0.038 Uiso 1 1 calc R . .
H30C H 0.7712 0.1797 0.1541 0.038 Uiso 1 1 calc R . .
C302 C 0.7685(3) -0.0726(4) 0.2518(3) 0.0331(11) Uani 1 1 d . . .
H30D H 0.7837 -0.1220 0.2600 0.040 Uiso 1 1 calc R . .
N303 N 0.6446(2) 0.1890(3) 0.2769(2) 0.0222(8) Uani 1 1 d . . .
C303 C 0.8036(4) -0.0401(4) 0.1983(3) 0.0421(13) Uani 1 1 d . . .
H30E H 0.8403 -0.0702 0.1675 0.050 Uiso 1 1 calc R . .
N304 N 0.6105(3) 0.2585(3) 0.2675(2) 0.0232(8) Uani 1 1 d . . .
H30F H 0.5713 0.2385 0.2275 0.028 Uiso 1 1 calc R . .
C304 C 0.7845(3) 0.0378(4) 0.1901(3) 0.0349(12) Uani 1 1 d . . .
H30G H 0.8092 0.0618 0.1547 0.042 Uiso 1 1 calc R . .
C305 C 0.7276(3) 0.0793(3) 0.2359(3) 0.0244(9) Uani 1 1 d . . .
N306 N 0.4956(2) 0.3436(3) 0.2513(2) 0.0216(8) Uani 1 1 d . . .
H30H H 0.4860 0.2804 0.2289 0.026 Uiso 1 1 calc R . .
C306 C 0.7016(3) 0.1628(3) 0.2309(3) 0.0242(10) Uani 1 1 d . . .
N307 N 0.4329(2) 0.3784(3) 0.2355(2) 0.0197(7) Uani 1 1 d . . .
C307 C 0.6350(3) 0.3538(3) 0.3167(2) 0.0210(9) Uani 1 1 d . . .
C308 C 0.5734(3) 0.4054(3) 0.3016(2) 0.0199(9) Uani 1 1 d . . .
N309 N 0.2881(2) 0.4227(3) 0.2218(2) 0.0196(7) Uani 1 1 d . . .
C309 C 0.5931(3) 0.5084(3) 0.3385(3) 0.0270(10) Uani 1 1 d . . .
H30I H 0.6482 0.5511 0.3730 0.032 Uiso 1 1 calc R . .
N310 N 0.2085(2) 0.4364(2) 0.1959(2) 0.0188(7) Uani 1 1 d . . .
C310 C 0.5280(3) 0.5446(3) 0.3220(3) 0.0263(10) Uani 1 1 d . . .
H31A H 0.5380 0.6130 0.3446 0.032 Uiso 1 1 calc R . .
N311 N 0.1458(3) 0.4132(3) 0.2992(2) 0.0279(9) Uani 1 1 d . . .
H31B H 0.1977 0.4141 0.3183 0.033 Uiso 1 1 calc R . .
H31C H 0.0975 0.4053 0.3216 0.033 Uiso 1 1 calc R . .
C311 C 0.4467(3) 0.4761(3) 0.2708(2) 0.0184(9) Uani 1 1 d . . .
C312 C 0.3658(3) 0.5042(3) 0.2519(2) 0.0183(9) Uani 1 1 d . . .
N312 N 0.0449(2) 0.4070(3) 0.1284(2) 0.0216(8) Uani 1 1 d . . .
C313 C 0.1402(3) 0.4241(3) 0.2342(2) 0.0187(9) Uani 1 1 d . . .
C314 C 0.0512(3) 0.4243(3) 0.2016(2) 0.0212(9) Uani 1 1 d . . .
C315 C -0.0197(3) 0.4419(3) 0.2423(3) 0.0272(10) Uani 1 1 d . . .
H31D H -0.0139 0.4532 0.2927 0.033 Uiso 1 1 calc R . .
C316 C -0.0986(3) 0.4422(4) 0.2066(3) 0.0324(11) Uani 1 1 d . . .
H31E H -0.1463 0.4549 0.2329 0.039 Uiso 1 1 calc R . .
C317 C -0.1062(3) 0.4234(4) 0.1312(3) 0.0303(11) Uani 1 1 d . . .
H31F H -0.1590 0.4228 0.1058 0.036 Uiso 1 1 calc R . .
C318 C -0.0330(3) 0.4056(3) 0.0948(3) 0.0263(10) Uani 1 1 d . . .
H31G H -0.0385 0.3919 0.0439 0.032 Uiso 1 1 calc R . .
N1 N 0.1832(3) 0.9201(3) 0.0951(2) 0.0268(9) Uani 1 1 d . . .
O1 O 0.1699(3) 0.8378(3) 0.0417(2) 0.0525(11) Uani 1 1 d . . .
O2 O 0.2171(2) 0.9359(3) 0.1592(2) 0.0401(9) Uani 1 1 d . . .
O3 O 0.1601(2) 0.9845(2) 0.0836(2) 0.0320(8) Uani 1 1 d . . .
N2 N 0.5998(3) 0.3130(4) 0.1166(2) 0.0364(10) Uani 1 1 d . . .
O4 O 0.5568(3) 0.3546(4) 0.0943(3) 0.0720(16) Uani 1 1 d . . .
O5 O 0.5652(3) 0.2207(3) 0.1008(2) 0.0505(10) Uani 1 1 d . . .
O6 O 0.6808(2) 0.3645(3) 0.1578(2) 0.0410(9) Uani 1 1 d . . .
N3 N 0.3052(3) 0.3844(3) 0.4313(2) 0.0457(12) Uani 1 1 d D . .
O7 O 0.2154(3) 0.3452(4) 0.4181(3) 0.0516(7) Uiso 0.80 1 d PD . .
O8 O 0.3390(3) 0.4410(4) 0.3991(3) 0.0516(7) Uiso 0.80 1 d PD . .
O9 O 0.3473(4) 0.3612(4) 0.4712(3) 0.0516(7) Uiso 0.80 1 d PD . .
O7A O 0.3911(6) 0.4195(13) 0.4252(11) 0.0516(7) Uiso 0.20 1 d PD . .
O8A O 0.2542(10) 0.4284(13) 0.4241(11) 0.0516(7) Uiso 0.20 1 d PD . .
O9A O 0.2913(12) 0.3317(13) 0.4685(10) 0.0516(7) Uiso 0.20 1 d PD . .
Na1 Na 0.4576(7) 0.1961(7) 0.2607(5) 0.016(4) Uiso 0.152(7) 1 d P . .
O2W O 0.5515(3) 0.8247(3) 0.1568(2) 0.0426(9) Uani 1 1 d . . .
O3W O 0.3650(3) 0.3588(3) -0.1139(2) 0.0449(9) Uani 1 1 d . . .
O4W O 0.5489(3) 0.7152(3) 0.2386(2) 0.0425(9) Uani 1 1 d . . .
O5W O -0.1232(2) 0.1734(3) 0.0984(2) 0.0413(9) Uani 1 1 d . . .
O6W O 0.9566(6) 0.0887(7) 0.3934(5) 0.0838(12) Uiso 0.70 1 d P . .
O6WA O 0.9963(15) 0.1075(15) 0.4223(12) 0.0838(12) Uiso 0.30 1 d P . .
O7W O 0.8303(6) 0.0810(6) 0.6028(5) 0.0838(12) Uiso 0.70 1 d P . .
O7WA O 0.9006(13) 0.0933(14) 0.5420(11) 0.0838(12) Uiso 0.30 1 d P . .
O8W O 1.1247(6) 0.2208(6) 0.4899(5) 0.0838(12) Uiso 0.70 1 d P . .
O8WA O 1.1774(15) 0.2205(15) 0.5056(11) 0.0838(12) Uiso 0.30 1 d P . .
O9W O 0.0216(4) 0.0989(4) -0.3499(3) 0.0889(17) Uani 1 1 d . . .
O10W O 0.9223(4) 0.2865(4) 0.6843(3) 0.0756(14) Uani 1 1 d . . .
O11W O 0.6972(3) 0.7759(4) 0.3530(3) 0.0684(13) Uani 1 1 d . . .
O12W O 1.0794(3) 0.3485(4) 0.6109(3) 0.0718(13) Uani 1 1 d . . .
O13W O 0.8334(3) 0.7009(4) 0.2913(3) 0.0684(13) Uani 1 1 d . . .
O14W O 0.8880(3) 0.4973(3) 0.4360(2) 0.0567(11) Uani 1 1 d . . .
O15W O 0.7534(3) 0.5586(3) 0.1508(3) 0.0614(12) Uani 1 1 d . . .
O16W O 0.7746(3) 0.3236(3) 0.7560(2) 0.0521(10) Uani 1 1 d . . .
O17W O 1.0174(3) 0.4031(3) 0.4093(2) 0.0550(11) Uani 1 1 d . . .
O18W O 0.8097(9) -0.0062(10) 0.4548(7) 0.101(4) Uiso 0.50 1 d P . .
O19W O 0.7807(7) -0.1034(7) 0.4891(5) 0.063(2) Uiso 0.50 1 d P . .
O20W O 0.9512(4) 0.2021(4) 0.3162(4) 0.0939(18) Uani 1 1 d . . .

loop_
_atom_site_aniso_label
_atom_site_aniso_U_11
_atom_site_aniso_U_22
_atom_site_aniso_U_33
_atom_site_aniso_U_23
_atom_site_aniso_U_13
_atom_site_aniso_U_12
Ni1 0.0186(3) 0.0162(3) 0.0217(3) 0.0096(2) 0.0043(2) 0.0084(2)
Ni2 0.0190(3) 0.0171(3) 0.0213(3) 0.0094(2) 0.0040(2) 0.0080(2)
Ni3 0.0209(3) 0.0208(3) 0.0205(3) 0.0087(2) 0.0041(2) 0.0108(2)
O101 0.0251(17) 0.047(2) 0.042(2) 0.0336(18) 0.0030(15) 0.0089(15)
N101 0.0243(19) 0.026(2) 0.028(2) 0.0107(17) 0.0046(16) 0.0114(16)
C101 0.025(2) 0.032(3) 0.036(3) 0.012(2) 0.002(2) 0.014(2)
O102 0.0161(15) 0.0336(17) 0.0340(18) 0.0220(15) 0.0029(13) 0.0052(13)
N102 0.027(2) 0.024(2) 0.032(2) 0.0036(17) -0.0007(17) 0.0101(17)
C102 0.025(3) 0.040(3) 0.050(3) 0.009(3) -0.003(2) 0.015(2)
N103 0.0195(18) 0.0243(19) 0.0232(19) 0.0090(16) 0.0016(15) 0.0105(15)
C103 0.035(3) 0.039(3) 0.043(3) -0.002(3) -0.016(2) 0.009(2)
N104 0.0181(18) 0.0242(19) 0.029(2) 0.0130(16) 0.0029(15) 0.0105(15)
C104 0.031(3) 0.030(3) 0.037(3) 0.002(2) -0.001(2) 0.012(2)
N105 0.0178(17) 0.0263(19) 0.0204(18) 0.0121(16) 0.0026(14) 0.0060(15)
C105 0.020(2) 0.021(2) 0.026(2) 0.0095(19) 0.0013(18) 0.0066(18)
N106 0.0228(18) 0.0235(19) 0.0172(18) 0.0104(15) 0.0026(14) 0.0105(15)
C106 0.023(2) 0.021(2) 0.022(2) 0.0111(18) 0.0065(18) 0.0089(18)
N107 0.0199(17) 0.0201(18) 0.0162(17) 0.0103(15) 0.0019(14) 0.0087(14)
C107 0.025(2) 0.022(2) 0.015(2) 0.0071(17) 0.0072(17) 0.0117(18)
N108 0.0177(17) 0.0206(18) 0.0166(18) 0.0106(15) 0.0019(14) 0.0078(14)
C108 0.021(2) 0.020(2) 0.0115(19) 0.0044(17) 0.0022(16) 0.0075(17)
N109 0.032(2) 0.0184(18) 0.0174(18) 0.0084(15) -0.0003(15) 0.0107(16)
C109 0.026(2) 0.026(2) 0.026(2) 0.018(2) 0.0067(18) 0.0068(19)
N110 0.0202(18) 0.0229(19) 0.0232(19) 0.0142(16) 0.0046(15) 0.0094(15)
C110 0.016(2) 0.023(2) 0.027(2) 0.0141(19) 0.0040(17) 0.0049(17)
C111 0.019(2) 0.0125(19) 0.019(2) 0.0057(16) 0.0054(16) 0.0058(16)
C112 0.018(2) 0.0143(19) 0.021(2) 0.0068(17) 0.0018(17) 0.0070(17)
C113 0.0097(18) 0.019(2) 0.023(2) 0.0087(18) 0.0038(16) 0.0044(16)
C114 0.018(2) 0.022(2) 0.020(2) 0.0123(18) 0.0071(16) 0.0084(17)
C115 0.021(2) 0.022(2) 0.024(2) 0.0085(19) 0.0025(18) 0.0048(18)
C116 0.027(2) 0.036(3) 0.024(2) 0.013(2) -0.0011(19) 0.007(2)
C117 0.036(3) 0.042(3) 0.035(3) 0.026(2) 0.001(2) 0.016(2)
C118 0.032(2) 0.028(2) 0.029(3) 0.017(2) 0.004(2) 0.013(2)
O201 0.063(2) 0.043(2) 0.0225(17) 0.0161(15) 0.0135(16) 0.0419(19)
N201 0.0220(18) 0.0263(19) 0.0181(18) 0.0096(16) 0.0055(15) 0.0139(16)
C201 0.025(2) 0.037(3) 0.023(2) 0.013(2) 0.0050(18) 0.017(2)
O202 0.051(2) 0.0344(18) 0.0238(17) 0.0174(15) 0.0121(15) 0.0289(16)
N202 0.033(2) 0.029(2) 0.028(2) 0.0156(18) -0.0073(17) 0.0008(18)
C202 0.039(3) 0.046(3) 0.023(2) 0.021(2) 0.007(2) 0.024(2)
N203 0.0248(19) 0.0211(18) 0.0168(18) 0.0104(15) 0.0021(14) 0.0116(15)
C203 0.048(3) 0.038(3) 0.032(3) 0.026(2) 0.016(2) 0.027(2)
N204 0.030(2) 0.0252(19) 0.0185(18) 0.0121(15) 0.0062(15) 0.0176(16)
C204 0.039(3) 0.024(2) 0.029(3) 0.012(2) 0.004(2) 0.014(2)
N205 0.0265(19) 0.0202(18) 0.0166(18) 0.0083(15) 0.0052(14) 0.0119(15)
C205 0.027(2) 0.023(2) 0.016(2) 0.0080(18) 0.0068(17) 0.0141(19)
N206 0.0228(18) 0.0187(18) 0.0232(19) 0.0121(15) 0.0052(15) 0.0108(15)
C206 0.025(2) 0.019(2) 0.018(2) 0.0060(17) 0.0031(17) 0.0120(18)
N207 0.0244(18) 0.0182(17) 0.0245(19) 0.0132(15) 0.0081(15) 0.0138(15)
C207 0.024(2) 0.016(2) 0.023(2) 0.0096(18) 0.0042(17) 0.0081(18)
N208 0.0238(18) 0.0167(17) 0.0258(19) 0.0134(15) 0.0071(15) 0.0113(15)
C208 0.023(2) 0.017(2) 0.024(2) 0.0121(18) 0.0062(17) 0.0092(17)
N209 0.021(2) 0.025(2) 0.052(3) 0.0243(19) 0.0091(18) 0.0085(16)
C209 0.025(2) 0.022(2) 0.025(2) 0.0100(19) 0.0064(18) 0.0130(18)
N210 0.0255(19) 0.0171(18) 0.026(2) 0.0089(15) 0.0025(15) 0.0107(15)
C210 0.031(2) 0.028(2) 0.020(2) 0.0134(19) 0.0063(18) 0.017(2)
C211 0.019(2) 0.021(2) 0.020(2) 0.0109(18) 0.0064(17) 0.0107(17)
C212 0.021(2) 0.019(2) 0.021(2) 0.0106(18) 0.0050(17) 0.0082(17)
C213 0.026(2) 0.025(2) 0.022(2) 0.0149(19) 0.0077(18) 0.0115(19)
C214 0.028(2) 0.019(2) 0.018(2) 0.0071(17) 0.0002(17) 0.0101(18)
C215 0.030(2) 0.025(2) 0.038(3) 0.019(2) 0.006(2) 0.010(2)
C216 0.048(3) 0.019(2) 0.039(3) 0.017(2) 0.002(2) 0.006(2)
C217 0.044(3) 0.021(2) 0.033(3) 0.013(2) 0.000(2) 0.018(2)
C218 0.033(3) 0.024(2) 0.030(3) 0.011(2) 0.000(2) 0.015(2)
O301 0.0312(18) 0.0276(18) 0.046(2) 0.0115(16) -0.0114(16) 0.0086(15)
N301 0.0237(19) 0.0214(19) 0.0248(19) 0.0105(16) 0.0060(15) 0.0113(15)
C301 0.034(3) 0.028(2) 0.035(3) 0.017(2) 0.009(2) 0.018(2)
O302 0.0275(17) 0.0173(16) 0.041(2) 0.0089(14) -0.0053(14) 0.0082(13)
N302 0.035(2) 0.039(2) 0.043(2) 0.028(2) 0.0184(19) 0.0263(19)
C302 0.035(3) 0.033(3) 0.048(3) 0.024(2) 0.013(2) 0.023(2)
N303 0.0234(19) 0.0207(18) 0.029(2) 0.0125(16) 0.0049(16) 0.0137(15)
C303 0.043(3) 0.046(3) 0.063(4) 0.030(3) 0.031(3) 0.036(3)
N304 0.0245(19) 0.0200(19) 0.026(2) 0.0079(16) -0.0004(15) 0.0114(15)
C304 0.034(3) 0.042(3) 0.049(3) 0.029(3) 0.024(2) 0.025(2)
C305 0.024(2) 0.023(2) 0.032(2) 0.015(2) 0.0060(19) 0.0118(19)
N306 0.0182(18) 0.0152(17) 0.029(2) 0.0072(15) 0.0015(15) 0.0060(15)
C306 0.019(2) 0.024(2) 0.033(3) 0.015(2) 0.0023(18) 0.0076(18)
N307 0.0165(17) 0.0177(18) 0.028(2) 0.0102(15) 0.0044(15) 0.0083(14)
C307 0.017(2) 0.021(2) 0.028(2) 0.0140(19) 0.0009(18) 0.0049(17)
C308 0.019(2) 0.019(2) 0.025(2) 0.0121(18) 0.0074(17) 0.0085(17)
N309 0.0180(18) 0.0168(17) 0.0254(19) 0.0099(15) 0.0037(15) 0.0067(14)
C309 0.022(2) 0.020(2) 0.032(3) 0.008(2) -0.0046(19) 0.0013(18)
N310 0.0179(17) 0.0161(17) 0.0255(19) 0.0091(15) 0.0036(15) 0.0092(14)
C310 0.029(2) 0.015(2) 0.031(3) 0.0059(19) -0.001(2) 0.0091(19)
N311 0.0218(19) 0.041(2) 0.027(2) 0.0165(18) 0.0060(16) 0.0153(18)
C311 0.022(2) 0.014(2) 0.021(2) 0.0098(17) 0.0063(17) 0.0059(17)
C312 0.021(2) 0.018(2) 0.020(2) 0.0089(17) 0.0074(17) 0.0116(17)
N312 0.0223(18) 0.0186(18) 0.027(2) 0.0100(16) 0.0030(15) 0.0106(15)
C313 0.019(2) 0.014(2) 0.021(2) 0.0037(17) 0.0013(17) 0.0082(17)
C314 0.019(2) 0.016(2) 0.029(2) 0.0094(18) 0.0031(18) 0.0068(17)
C315 0.022(2) 0.033(3) 0.024(2) 0.009(2) 0.0033(18) 0.011(2)
C316 0.023(2) 0.038(3) 0.038(3) 0.011(2) 0.008(2) 0.017(2)
C317 0.022(2) 0.040(3) 0.037(3) 0.019(2) 0.004(2) 0.017(2)
C318 0.026(2) 0.029(2) 0.025(2) 0.010(2) 0.0010(19) 0.012(2)
N1 0.0226(19) 0.027(2) 0.037(2) 0.0189(19) 0.0073(17) 0.0104(16)
O1 0.098(3) 0.043(2) 0.038(2) 0.0187(19) 0.016(2) 0.049(2)
O2 0.0335(19) 0.053(2) 0.037(2) 0.0264(18) -0.0047(16) 0.0109(17)
O3 0.0337(18) 0.0259(17) 0.047(2) 0.0226(16) 0.0069(15) 0.0150(15)
N2 0.031(2) 0.062(3) 0.043(3) 0.038(2) 0.019(2) 0.030(2)
O4 0.056(3) 0.133(4) 0.104(4) 0.100(4) 0.045(3) 0.067(3)
O5 0.043(2) 0.049(2) 0.051(2) 0.014(2) 0.0056(19) 0.0129(19)
O6 0.0272(19) 0.042(2) 0.056(2) 0.0280(19) 0.0041(17) 0.0065(16)
N3 0.067(3) 0.029(2) 0.032(2) 0.010(2) 0.024(2) 0.010(2)
O2W 0.045(2) 0.046(2) 0.045(2) 0.0229(18) 0.0098(17) 0.0220(18)
O3W 0.051(2) 0.046(2) 0.044(2) 0.0228(19) 0.0124(18) 0.0188(19)
O4W 0.046(2) 0.044(2) 0.051(2) 0.0272(19) 0.0187(18) 0.0225(18)
O5W 0.0360(19) 0.066(3) 0.041(2) 0.0308(19) 0.0186(16) 0.0304(19)
O9W 0.092(4) 0.085(4) 0.077(4) 0.028(3) 0.006(3) 0.022(3)
O10W 0.077(3) 0.085(4) 0.085(4) 0.047(3) 0.018(3) 0.040(3)
O11W 0.072(3) 0.073(3) 0.080(3) 0.045(3) 0.024(3) 0.034(3)
O12W 0.065(3) 0.078(3) 0.077(3) 0.032(3) 0.015(3) 0.030(3)
O13W 0.059(3) 0.069(3) 0.076(3) 0.024(3) 0.010(2) 0.027(2)
O14W 0.040(2) 0.070(3) 0.060(3) 0.028(2) 0.004(2) 0.019(2)
O15W 0.046(2) 0.049(3) 0.086(3) 0.028(2) 0.017(2) 0.014(2)
O16W 0.062(3) 0.036(2) 0.053(2) 0.0208(19) 0.001(2) 0.0084(19)
O17W 0.048(2) 0.072(3) 0.049(2) 0.027(2) 0.0164(19) 0.024(2)
O20W 0.061(3) 0.089(4) 0.106(5) 0.013(3) 0.008(3) 0.028(3)

loop_
_atom_type_symbol
_atom_type_description
_atom_type_scat_dispersion_real
_atom_type_scat_dispersion_imag
_atom_type_scat_source
C C 0.0033 0.0016 'International Tables Vol C Tables 4.2.6.8 and 6.1.1.4'
H H 0.0000 0.0000 'International Tables Vol C Tables 4.2.6.8 and 6.1.1.4'
N N 0.0061 0.0033 'International Tables Vol C Tables 4.2.6.8 and 6.1.1.4'
O O 0.0106 0.0060 'International Tables Vol C Tables 4.2.6.8 and 6.1.1.4'
Ni Ni 0.3393 1.1124 'International Tables Vol C Tables 4.2.6.8 and 6.1.1.4'
Na Na 0.0362 0.0249 'International Tables Vol C Tables 4.2.6.8 and 6.1.1.4'

loop_
_geom_angle_atom_site_label_1
_geom_angle_atom_site_label_2
_geom_angle_atom_site_label_3
_geom_angle
_geom_angle_site_symmetry_1
_geom_angle_site_symmetry_3
_geom_angle_publ_flag
N208 Ni1 N310 92.36(14) . . ?
N208 Ni1 N110 94.35(14) . . ?
N310 Ni1 N110 166.84(13) . . ?
N208 Ni1 N210 77.48(13) . . ?
N310 Ni1 N210 96.17(14) . . ?
N110 Ni1 N210 96.33(14) . . ?
N208 Ni1 N108 89.81(13) . . ?
N310 Ni1 N108 90.57(13) . . ?
N110 Ni1 N108 78.16(13) . . ?
N210 Ni1 N108 165.81(14) . . ?
N208 Ni1 N312 169.19(14) . . ?
N310 Ni1 N312 77.28(13) . . ?
N110 Ni1 N312 96.42(14) . . ?
N210 Ni1 N312 100.32(13) . . ?
N108 Ni1 N312 93.33(13) . . ?
N207 Ni2 N206 76.50(13) . . ?
N207 Ni2 N106 159.71(14) . . ?
N206 Ni2 N106 91.12(14) . . ?
N207 Ni2 N309 93.58(13) . . ?
N206 Ni2 N309 164.48(13) . . ?
N106 Ni2 N309 101.53(14) . . ?
N207 Ni2 N107 89.54(13) . . ?
N206 Ni2 N107 99.15(14) . . ?
N106 Ni2 N107 76.44(13) . . ?
N309 Ni2 N107 92.59(13) . . ?
N207 Ni2 N307 101.96(14) . . ?
N206 Ni2 N307 94.36(14) . . ?
N106 Ni2 N307 94.88(14) . . ?
N309 Ni2 N307 75.81(13) . . ?
N107 Ni2 N307 164.01(14) . . ?
N303 Ni3 N203 93.89(14) . . ?
N303 Ni3 N201 165.54(14) . . ?
N203 Ni3 N201 77.48(13) . . ?
N303 Ni3 N103 95.09(14) . . ?
N203 Ni3 N103 92.19(14) . . ?
N201 Ni3 N103 96.80(14) . . ?
N303 Ni3 N101 93.54(15) . . ?
N203 Ni3 N101 167.37(14) . . ?
N201 Ni3 N101 97.13(14) . . ?
N103 Ni3 N101 76.99(14) . . ?
N303 Ni3 N301 77.41(13) . . ?
N203 Ni3 N301 97.53(14) . . ?
N201 Ni3 N301 92.08(13) . . ?
N103 Ni3 N301 168.06(14) . . ?
N101 Ni3 N301 94.04(14) . . ?
N303 Ni3 Na1 57.23(19) . . ?
N203 Ni3 Na1 58.94(19) . . ?
N201 Ni3 Na1 124.46(19) . . ?
N103 Ni3 Na1 56.16(19) . . ?
N101 Ni3 Na1 117.75(19) . . ?
N301 Ni3 Na1 124.02(19) . . ?
C101 N101 C105 118.6(4) . . ?
C101 N101 Ni3 126.2(3) . . ?
C105 N101 Ni3 115.3(3) . . ?
N101 C101 C102 123.0(5) . . ?
C101 C102 C103 118.5(5) . . ?
C106 N103 N104 114.3(3) . . ?
C106 N103 Ni3 117.3(3) . . ?
N104 N103 Ni3 124.7(3) . . ?
C106 N103 Na1 125.5(3) . . ?
N104 N103 Na1 46.5(3) . . ?
Ni3 N103 Na1 86.5(2) . . ?
C102 C103 C104 119.9(5) . . ?
C107 N104 N103 123.6(4) . . ?
C107 N104 Na1 108.9(4) . . ?
N103 N104 Na1 105.2(4) . . ?
C103 C104 C105 118.3(5) . . ?
N106 N105 C108 120.2(3) . . ?
N106 N105 Na1 122.3(3) . . ?
C108 N105 Na1 104.9(4) . . ?
N101 C105 C104 121.7(4) . . ?
N101 C105 C106 115.0(4) . . ?
C104 C105 C106 123.3(4) . . ?
N105 N106 C111 120.1(3) . . ?
N105 N106 Ni2 122.0(3) . . ?
C111 N106 Ni2 116.7(3) . . ?
N103 C106 N102 125.4(4) . . ?
N103 C106 C105 114.3(4) . . ?
N102 C106 C105 120.3(4) . . ?
C112 N107 N108 118.8(3) . . ?
C112 N107 Ni2 119.5(3) . . ?
N108 N107 Ni2 119.1(2) . . ?
O101 C107 N104 125.6(4) . . ?
O101 C107 C108 121.7(4) . . ?
N104 C107 C108 112.6(4) . . ?
O101 C107 Na1 142.0(4) . . ?
N104 C107 Na1 45.1(3) . . ?
C108 C107 Na1 79.3(3) . . ?
C113 N108 N107 116.9(3) . . ?
C113 N108 Ni1 113.9(3) . . ?
N107 N108 Ni1 119.6(2) . . ?
N105 C108 C109 122.3(4) . . ?
N105 C108 C107 114.0(3) . . ?
C109 C108 C107 123.7(4) . . ?
N105 C108 Na1 49.5(3) . . ?
C109 C108 Na1 152.6(4) . . ?
C107 C108 Na1 70.9(3) . . ?
C110 C109 C108 117.7(4) . . ?
C118 N110 C114 118.4(4) . . ?
C118 N110 Ni1 127.4(3) . . ?
C114 N110 Ni1 114.2(3) . . ?
C109 C110 C111 117.5(4) . . ?
N106 C111 C110 121.8(4) . . ?
N106 C111 C112 115.4(3) . . ?
C110 C111 C112 122.8(4) . . ?
O102 C112 N107 130.1(4) . . ?
O102 C112 C111 119.0(3) . . ?
N107 C112 C111 110.9(3) . . ?
N108 C113 N109 125.5(4) . . ?
N108 C113 C114 114.8(4) . . ?
N109 C113 C114 119.6(4) . . ?
N110 C114 C115 121.7(4) . . ?
N110 C114 C113 114.9(4) . . ?
C115 C114 C113 123.4(4) . . ?
C114 C115 C116 119.3(4) . . ?
C117 C116 C115 118.9(4) . . ?
C116 C117 C118 118.8(4) . . ?
N110 C118 C117 122.9(4) . . ?
C201 N201 C205 118.5(4) . . ?
C201 N201 Ni3 125.9(3) . . ?
C205 N201 Ni3 114.8(3) . . ?
N201 C201 C202 122.4(4) . . ?
C203 C202 C201 118.7(4) . . ?
C206 N203 N204 114.5(3) . . ?
C206 N203 Ni3 118.2(3) . . ?
N204 N203 Ni3 125.2(3) . . ?
C206 N203 Na1 136.2(3) . . ?
N204 N203 Na1 45.9(3) . . ?
Ni3 N203 Na1 84.5(2) . . ?
C202 C203 C204 119.7(4) . . ?
C207 N204 N203 123.6(3) . . ?
C207 N204 Na1 114.9(4) . . ?
N203 N204 Na1 106.9(3) . . ?
C203 C204 C205 118.3(4) . . ?
N206 N205 C208 120.1(4) . . ?
N206 N205 Na1 119.4(3) . . ?
C208 N205 Na1 111.8(4) . . ?
N201 C205 C204 122.3(4) . . ?
N201 C205 C206 114.8(4) . . ?
C204 C205 C206 122.9(4) . . ?
N205 N206 C211 120.2(3) . . ?
N205 N206 Ni2 123.2(3) . . ?
C211 N206 Ni2 116.5(3) . . ?
N203 C206 N202 126.5(4) . . ?
N203 C206 C205 113.5(4) . . ?
N202 C206 C205 120.1(4) . . ?
C212 N207 N208 118.7(3) . . ?
C212 N207 Ni2 118.7(3) . . ?
N208 N207 Ni2 118.8(2) . . ?
O201 C207 N204 125.5(4) . . ?
O201 C207 C208 121.8(4) . . ?
N204 C207 C208 112.8(4) . . ?
O201 C207 Na1 150.4(4) . . ?
N204 C207 Na1 41.6(3) . . ?
C208 C207 Na1 78.4(3) . . ?
C213 N208 N207 115.9(3) . . ?
C213 N208 Ni1 116.4(3) . . ?
N207 N208 Ni1 119.8(2) . . ?
N205 C208 C209 122.2(4) . . ?
N205 C208 C207 114.0(4) . . ?
C209 C208 C207 123.7(4) . . ?
N205 C208 Na1 44.8(3) . . ?
C209 C208 Na1 154.6(3) . . ?
C207 C208 Na1 73.3(3) . . ?
C210 C209 C208 117.1(4) . . ?
C218 N210 C214 117.9(4) . . ?
C218 N210 Ni1 127.9(3) . . ?
C214 N210 Ni1 114.2(3) . . ?
C209 C210 C211 118.4(4) . . ?
N206 C211 C210 121.2(4) . . ?
N206 C211 C212 114.4(3) . . ?
C210 C211 C212 124.4(4) . . ?
O202 C212 N207 128.5(4) . . ?
O202 C212 C211 119.8(4) . . ?
N207 C212 C211 111.7(4) . . ?
N208 C213 N209 124.9(4) . . ?
N208 C213 C214 114.1(4) . . ?
N209 C213 C214 120.9(4) . . ?
N210 C214 C215 121.9(4) . . ?
N210 C214 C213 114.4(4) . . ?
C215 C214 C213 123.6(4) . . ?
C216 C215 C214 119.4(4) . . ?
C215 C216 C217 118.7(4) . . ?
C218 C217 C216 119.0(4) . . ?
N210 C218 C217 123.0(4) . . ?
C301 N301 C305 117.7(4) . . ?
C301 N301 Ni3 127.5(3) . . ?
C305 N301 Ni3 114.7(3) . . ?
N301 C301 C302 123.4(4) . . ?
C303 C302 C301 118.4(4) . . ?
C306 N303 N304 114.8(4) . . ?
C306 N303 Ni3 119.0(3) . . ?
N304 N303 Ni3 125.2(3) . . ?
C306 N303 Na1 135.3(3) . . ?
N304 N303 Na1 46.2(3) . . ?
Ni3 N303 Na1 86.3(2) . . ?
C302 C303 C304 119.8(5) . . ?
C307 N304 N303 124.1(4) . . ?
C307 N304 Na1 103.5(4) . . ?
N303 N304 Na1 106.2(4) . . ?
C303 C304 C305 118.6(4) . . ?
N301 C305 C304 122.1(4) . . ?
N301 C305 C306 115.0(4) . . ?
C304 C305 C306 122.9(4) . . ?
N307 N306 C308 120.5(4) . . ?
N307 N306 Na1 123.9(4) . . ?
C308 N306 Na1 105.7(4) . . ?
N303 C306 N302 126.0(4) . . ?
N303 C306 C305 113.6(4) . . ?
N302 C306 C305 120.4(4) . . ?
N306 N307 C311 120.1(4) . . ?
N306 N307 Ni2 122.9(3) . . ?
C311 N307 Ni2 116.4(3) . . ?
O301 C307 N304 125.2(4) . . ?
O301 C307 C308 121.5(4) . . ?
N304 C307 C308 113.1(4) . . ?
O301 C307 Na1 139.6(4) . . ?
N304 C307 Na1 49.1(3) . . ?
C308 C307 Na1 77.6(3) . . ?
N306 C308 C309 122.0(4) . . ?
N306 C308 C307 114.3(4) . . ?
C309 C308 C307 123.6(4) . . ?
N306 C308 Na1 47.9(3) . . ?
C309 C308 Na1 152.8(4) . . ?
C307 C308 Na1 71.8(3) . . ?
C312 N309 N310 116.3(3) . . ?
C312 N309 Ni2 118.4(3) . . ?
N310 N309 Ni2 118.3(2) . . ?
C310 C309 C308 117.4(4) . . ?
C313 N310 N309 114.2(3) . . ?
C313 N310 Ni1 113.2(3) . . ?
N309 N310 Ni1 120.0(2) . . ?
C309 C310 C311 118.1(4) . . ?
N307 C311 C310 121.8(4) . . ?
N307 C311 C312 114.5(4) . . ?
C310 C311 C312 123.7(4) . . ?
O302 C312 N309 129.6(4) . . ?
O302 C312 C311 120.3(4) . . ?
N309 C312 C311 110.1(3) . . ?
C318 N312 C314 117.8(4) . . ?
C318 N312 Ni1 128.7(3) . . ?
C314 N312 Ni1 113.5(3) . . ?
N310 C313 N311 125.1(4) . . ?
N310 C313 C314 114.8(4) . . ?
N311 C313 C314 120.1(4) . . ?
N312 C314 C315 122.2(4) . . ?
N312 C314 C313 114.0(4) . . ?
C315 C314 C313 123.8(4) . . ?
C316 C315 C314 118.8(4) . . ?
C315 C316 C317 119.5(4) . . ?
C318 C317 C316 118.0(4) . . ?
N312 C318 C317 123.7(4) . . ?
O3 N1 O2 120.9(4) . . ?
O3 N1 O1 119.2(4) . . ?
O2 N1 O1 119.9(4) . . ?
O4 N2 O5 121.3(5) . . ?
O4 N2 O6 120.0(5) . . ?
O5 N2 O6 118.7(4) . . ?
O9 N3 O8A 149.7(10) . . ?
O9 N3 O8 128.0(4) . . ?
O8A N3 O8 67.4(8) . . ?
O9 N3 O9A 38.3(7) . . ?
O8A N3 O9A 124.4(8) . . ?
O8 N3 O9A 166.4(8) . . ?
O9 N3 O7A 74.9(7) . . ?
O8A N3 O7A 118.0(8) . . ?
O8 N3 O7A 53.7(7) . . ?
O9A N3 O7A 112.8(7) . . ?
O9 N3 O7 118.2(4) . . ?
O8A N3 O7 56.1(8) . . ?
O8 N3 O7 113.8(4) . . ?
O9A N3 O7 79.8(8) . . ?
O7A N3 O7 163.7(9) . . ?
O8A O7 N3 60.0(4) . . ?
O8A O7 O9A 102.2(8) . . ?
N3 O7 O9A 49.5(4) . . ?
O7A O8 N3 64.2(5) . . ?
O7A O8 O8A 116.8(7) . . ?
N3 O8 O8A 55.7(4) . . ?
O9A O9 N3 72.9(6) . . ?
O9A O9 O7A 126.1(8) . . ?
N3 O9 O7A 53.9(4) . . ?
O8 O7A N3 62.1(4) . . ?
O8 O7A O9 112.8(5) . . ?
N3 O7A O9 51.1(4) . . ?
O7 O8A N3 64.0(5) . . ?
O7 O8A O8 111.6(9) . . ?
N3 O8A O8 57.0(4) . . ?
O9 O9A N3 68.7(5) . . ?
O9 O9A O7 119.4(6) . . ?
N3 O9A O7 50.6(5) . . ?
N104 Na1 N304 103.4(4) . . ?
N104 Na1 N204 95.7(4) . . ?
N304 Na1 N204 100.4(4) . . ?
N104 Na1 N306 113.7(4) . . ?
N304 Na1 N306 71.9(3) . . ?
N204 Na1 N306 150.6(5) . . ?
N104 Na1 N105 69.5(3) . . ?
N304 Na1 N105 152.9(5) . . ?
N204 Na1 N105 106.2(4) . . ?
N306 Na1 N105 86.8(4) . . ?
N104 Na1 N205 141.2(5) . . ?
N304 Na1 N205 113.9(4) . . ?
N204 Na1 N205 68.1(3) . . ?
N306 Na1 N205 88.7(4) . . ?
N105 Na1 N205 81.2(3) . . ?
N104 Na1 C307 90.3(4) . . ?
N304 Na1 C307 27.47(18) . . ?
N204 Na1 C307 126.3(4) . . ?
N306 Na1 C307 55.1(2) . . ?
N105 Na1 C307 125.6(4) . . ?
N205 Na1 C307 128.1(4) . . ?
N104 Na1 N103 28.32(17) . . ?
N304 Na1 N103 77.9(3) . . ?
N204 Na1 N103 88.4(3) . . ?
N306 Na1 N103 116.4(4) . . ?
N105 Na1 N103 97.8(3) . . ?
N205 Na1 N103 154.9(4) . . ?
C307 Na1 N103 72.8(3) . . ?
N104 Na1 C107 26.00(17) . . ?
N304 Na1 C107 127.6(4) . . ?
N204 Na1 C107 82.1(3) . . ?
N306 Na1 C107 125.6(4) . . ?
N105 Na1 C107 53.3(2) . . ?
N205 Na1 C107 115.2(4) . . ?
C307 Na1 C107 116.2(4) . . ?
N103 Na1 C107 49.8(2) . . ?
N104 Na1 C308 97.4(4) . . ?
N304 Na1 C308 53.6(2) . . ?
N204 Na1 C308 153.0(4) . . ?
N306 Na1 C308 26.38(17) . . ?
N105 Na1 C308 100.5(4) . . ?
N205 Na1 C308 112.9(4) . . ?
C307 Na1 C308 30.60(15) . . ?
N103 Na1 C308 92.1(3) . . ?
C107 Na1 C308 118.2(4) . . ?
N104 Na1 N303 92.3(4) . . ?
N304 Na1 N303 27.61(17) . . ?
N204 Na1 N303 76.4(3) . . ?
N306 Na1 N303 99.5(4) . . ?
N105 Na1 N303 161.7(4) . . ?
N205 Na1 N303 115.9(4) . . ?
C307 Na1 N303 50.0(2) . . ?
N103 Na1 N303 64.0(2) . . ?
C107 Na1 N303 110.3(3) . . ?
C308 Na1 N303 79.6(3) . . ?
N104 Na1 N203 74.3(3) . . ?
N304 Na1 N203 89.1(3) . . ?
N204 Na1 N203 27.20(16) . . ?
N306 Na1 N203 160.5(4) . . ?
N105 Na1 N203 112.7(4) . . ?
N205 Na1 N203 95.3(3) . . ?
C307 Na1 N203 108.9(3) . . ?
N103 Na1 N203 61.7(2) . . ?
C107 Na1 N203 69.6(2) . . ?
C308 Na1 N203 139.4(4) . . ?
N303 Na1 N203 61.6(2) . . ?

loop_
_geom_bond_atom_site_label_1
_geom_bond_atom_site_label_2
_geom_bond_distance
_geom_bond_site_symmetry_2
_geom_bond_publ_flag
Ni1 N208 2.061(3) . ?
Ni1 N310 2.074(4) . ?
Ni1 N110 2.075(4) . ?
Ni1 N210 2.092(3) . ?
Ni1 N108 2.099(3) . ?
Ni1 N312 2.101(4) . ?
Ni2 N207 2.054(3) . ?
Ni2 N206 2.057(3) . ?
Ni2 N106 2.062(3) . ?
Ni2 N309 2.067(3) . ?
Ni2 N107 2.078(3) . ?
Ni2 N307 2.083(3) . ?
Ni3 N303 2.049(4) . ?
Ni3 N203 2.058(3) . ?
Ni3 N201 2.087(4) . ?
Ni3 N103 2.089(4) . ?
Ni3 N101 2.090(4) . ?
Ni3 N301 2.100(4) . ?
Ni3 Na1 3.441(10) . ?
O101 C107 1.218(5) . ?
N101 C101 1.342(6) . ?
N101 C105 1.353(6) . ?
C101 C102 1.367(7) . ?
O102 C112 1.262(5) . ?
N102 C106 1.327(6) . ?
C102 C103 1.381(8) . ?
N103 C106 1.302(6) . ?
N103 N104 1.407(5) . ?
N103 Na1 2.863(10) . ?
C103 C104 1.387(7) . ?
N104 C107 1.331(5) . ?
N104 Na1 2.151(10) . ?
C104 C105 1.389(7) . ?
N105 N106 1.322(5) . ?
N105 C108 1.335(5) . ?
N105 Na1 2.351(10) . ?
C105 C106 1.484(6) . ?
N106 C111 1.336(5) . ?
N107 C112 1.314(5) . ?
N107 N108 1.415(5) . ?
C107 C108 1.512(6) . ?
C107 Na1 2.873(10) . ?
N108 C113 1.300(5) . ?
C108 C109 1.383(6) . ?
C108 Na1 2.988(10) . ?
N109 C113 1.344(5) . ?
C109 C110 1.378(6) . ?
N110 C118 1.337(6) . ?
N110 C114 1.353(5) . ?
C110 C111 1.396(6) . ?
C111 C112 1.510(6) . ?
C113 C114 1.494(6) . ?
C114 C115 1.383(6) . ?
C115 C116 1.389(6) . ?
C116 C117 1.378(7) . ?
C117 C118 1.380(7) . ?
O201 C207 1.225(5) . ?
N201 C201 1.343(6) . ?
N201 C205 1.348(6) . ?
C201 C202 1.388(7) . ?
O202 C212 1.259(5) . ?
N202 C206 1.318(6) . ?
C202 C203 1.375(7) . ?
N203 C206 1.308(5) . ?
N203 N204 1.415(5) . ?
N203 Na1 2.961(10) . ?
C203 C204 1.389(7) . ?
N204 C207 1.336(5) . ?
N204 Na1 2.221(10) . ?
C204 C205 1.390(6) . ?
N205 N206 1.317(5) . ?
N205 C208 1.332(5) . ?
N205 Na1 2.355(10) . ?
C205 C206 1.493(6) . ?
N206 C211 1.339(5) . ?
N207 C212 1.315(5) . ?
N207 N208 1.411(5) . ?
C207 C208 1.502(6) . ?
C207 Na1 3.036(11) . ?
N208 C213 1.295(5) . ?
C208 C209 1.382(6) . ?
C208 Na1 3.106(11) . ?
N209 C213 1.335(6) . ?
C209 C210 1.373(6) . ?
N210 C218 1.344(6) . ?
N210 C214 1.353(6) . ?
C210 C211 1.382(6) . ?
C211 C212 1.504(6) . ?
C213 C214 1.489(6) . ?
C214 C215 1.383(6) . ?
C215 C216 1.382(7) . ?
C216 C217 1.382(7) . ?
C217 C218 1.373(6) . ?
O301 C307 1.231(5) . ?
N301 C301 1.335(6) . ?
N301 C305 1.353(6) . ?
C301 C302 1.384(7) . ?
O302 C312 1.255(5) . ?
N302 C306 1.317(6) . ?
C302 C303 1.363(7) . ?
N303 C306 1.309(6) . ?
N303 N304 1.399(5) . ?
N303 Na1 2.899(10) . ?
C303 C304 1.385(7) . ?
N304 C307 1.330(6) . ?
N304 Na1 2.179(10) . ?
C304 C305 1.388(6) . ?
C305 C306 1.497(6) . ?
N306 N307 1.320(5) . ?
N306 C308 1.331(5) . ?
N306 Na1 2.223(10) . ?
N307 C311 1.334(5) . ?
C307 C308 1.503(6) . ?
C307 Na1 2.805(10) . ?
C308 C309 1.391(6) . ?
C308 Na1 2.883(10) . ?
N309 C312 1.319(5) . ?
N309 N310 1.412(5) . ?
C309 C310 1.371(6) . ?
N310 C313 1.295(5) . ?
C310 C311 1.389(6) . ?
N311 C313 1.346(6) . ?
C311 C312 1.513(6) . ?
N312 C318 1.334(6) . ?
N312 C314 1.348(6) . ?
C313 C314 1.486(6) . ?
C314 C315 1.391(6) . ?
C315 C316 1.378(6) . ?
C316 C317 1.384(7) . ?
C317 C318 1.382(6) . ?
N1 O3 1.243(5) . ?
N1 O2 1.247(5) . ?
N1 O1 1.249(5) . ?
N2 O4 1.226(5) . ?
N2 O5 1.244(6) . ?
N2 O6 1.274(6) . ?
N3 O9 1.217(4) . ?
N3 O8A 1.223(5) . ?
N3 O8 1.242(4) . ?
N3 O9A 1.249(5) . ?
N3 O7A 1.264(5) . ?
N3 O7 1.270(4) . ?
O7 O8A 1.172(16) . ?
O7 O9A 1.616(14) . ?
O8 O7A 1.132(14) . ?
O8 O8A 1.367(14) . ?
O9 O9A 0.811(15) . ?
O9 O7A 1.510(13) . ?
O6W O6WA 0.72(2) . ?
O7W O7WA 1.63(2) . ?
O8W O8WA 0.855(19) . ?
O18W O19W 1.788(16) . ?
